data_4107653
loop_
_publ_author_name
'Stefan Erhardt'
'Vladimir V. Grushin'
'Alison H. Kilpatrick'
'Stuart A. Macgregor'
'William J. Marshall'
'D. Christopher Roe'

_publ_section_title
;
 Mechanisms of Catalyst Poisoning in Palladium-Catalyzed Cyanation of
 Haloarenes. Remarkably Facile C-N Bond Activation in the
 [(Ph3P)4Pd]/[Bu4N]+CN-System
;
_journal_name_full 'Journal of the American Chemical Society'
_journal_page_first 4828
_journal_page_last 4845
_journal_paper_doi 10.1021/ja078298h
_journal_volume 130
_journal_year 2008
_chemical_formula_sum 'C9 H20 N2'
_chemical_formula_weight 156.27
_chemical_name_systematic
;
 ?
;
_space_group_IT_number 14
_symmetry_cell_setting monoclinic
_symmetry_space_group_name_Hall '-P 2ybc'
_symmetry_space_group_name_H-M 'P 1 21/c 1'
_atom_sites_solution_hydrogens geom
_atom_sites_solution_primary direct
_atom_sites_solution_secondary difmap
_audit_creation_method SHELXL-97
_cell_angle_alpha 90.00
_cell_angle_beta 123.980(14)
_cell_angle_gamma 90.00
_cell_formula_units_Z 12
_cell_length_a 12.025(3)
_cell_length_b 20.710(4)
_cell_length_c 14.224(3)
_cell_measurement_temperature 293(2)
_cell_volume 2937.4(12)
_computing_cell_refinement 'Bruker XSCANS'
_computing_data_collection 'Bruker XSCANS'
_computing_data_reduction 'Bruker SHELXTL'
_computing_molecular_graphics 'Bruker SHELXTL'
_computing_publication_material 'Bruker SHELXTL'
_computing_structure_refinement 'SHELXL-97 (Sheldrick, 1997)'
_computing_structure_solution 'SHELXS-97 (Sheldrick, 1990)'
_diffrn_ambient_temperature 293(2)
_diffrn_measured_fraction_theta_full 0.998
_diffrn_measured_fraction_theta_max 0.998
_diffrn_measurement_device_type 'Bruker P4'
_diffrn_measurement_method '\w scans'
_diffrn_radiation_monochromator graphite
_diffrn_radiation_source 'fine-focus sealed tube'
_diffrn_radiation_type MoK\a
_diffrn_radiation_wavelength 0.71073
_diffrn_reflns_av_R_equivalents 0.0636
_diffrn_reflns_av_sigmaI/netI 0.0426
_diffrn_reflns_limit_h_max 15
_diffrn_reflns_limit_h_min -15
_diffrn_reflns_limit_k_max 25
_diffrn_reflns_limit_k_min -25
_diffrn_reflns_limit_l_max 17
_diffrn_reflns_limit_l_min -17
_diffrn_reflns_number 35142
_diffrn_reflns_theta_full 26.37
_diffrn_reflns_theta_max 26.37
_diffrn_reflns_theta_min 1.97
_exptl_absorpt_coefficient_mu 0.063
_exptl_absorpt_correction_type none
_exptl_crystal_colour colourless
_exptl_crystal_density_diffrn 1.060
_exptl_crystal_description ireg.blok
_exptl_crystal_F_000 1056
_exptl_crystal_size_max 0.320
_exptl_crystal_size_mid 0.320
_exptl_crystal_size_min 0.270
_refine_diff_density_max 0.679
_refine_diff_density_min -0.280
_refine_diff_density_rms 0.052
_refine_ls_extinction_coef 0.0038(9)
_refine_ls_extinction_expression Fc^*^=kFc[1+0.001xFc^2^\l^3^/sin(2\q)]^-1/4^
_refine_ls_extinction_method SHELXL
_refine_ls_goodness_of_fit_ref 1.052
_refine_ls_hydrogen_treatment riding
_refine_ls_matrix_type full
_refine_ls_number_parameters 317
_refine_ls_number_reflns 5992
_refine_ls_number_restraints 0
_refine_ls_restrained_S_all 1.052
_refine_ls_R_factor_all 0.0940
_refine_ls_R_factor_gt 0.0622
_refine_ls_shift/su_max 0.001
_refine_ls_shift/su_mean 0.000
_refine_ls_structure_factor_coef Fsqd
_refine_ls_weighting_details 'calc w=1/[\s^2^(Fo^2^)+(0.0968P)^2^+0.9798P] where P=(Fo^2^+2Fc^2^)/3'
_refine_ls_weighting_scheme calc
_refine_ls_wR_factor_gt 0.1677
_refine_ls_wR_factor_ref 0.1945
_reflns_number_gt 4025
_reflns_number_total 5992
_reflns_threshold_expression >2sigma(I)
_cod_data_source_file ja078298h-file001_3.cif
_cod_data_source_block 07074
_cod_original_cell_volume 2937.4(11)
_cod_original_sg_symbol_H-M 'P 1 21/n 1'
_cod_database_code 4107653

loop_
_symmetry_equiv_pos_as_xyz
'x, y, z'
'-x, y+1/2, -z+1/2'
'-x, -y, -z'
'x, -y-1/2, z-1/2'

loop_
_atom_site_label
_atom_site_type_symbol
_atom_site_fract_x
_atom_site_fract_y
_atom_site_fract_z
_atom_site_U_iso_or_equiv
_atom_site_adp_type
_atom_site_occupancy
_atom_site_symmetry_multiplicity
_atom_site_calc_flag
_atom_site_refinement_flags
N1 N 0.77944(13) 0.26007(7) 0.24429(12) 0.0211(3) Uani 1 1 d .
C1 C 0.80738(18) 0.22162(9) 0.34642(15) 0.0268(4) Uani 1 1 d .
H1A H 0.7246 0.2179 0.3427 0.032 Uiso 1 1 calc R
H1B H 0.8345 0.1784 0.3414 0.032 Uiso 1 1 calc R
C2 C 0.91402(19) 0.24982(9) 0.46063(15) 0.0312(4) Uani 1 1 d .
H2A H 0.9249 0.2226 0.5199 0.047 Uiso 1 1 calc R
H2B H 0.8873 0.2922 0.4678 0.047 Uiso 1 1 calc R
H2C H 0.9975 0.2525 0.4666 0.047 Uiso 1 1 calc R
N2 N 0.25296(13) 0.41785(6) 0.24127(11) 0.0203(3) Uani 1 1 d .
C3 C 0.90522(17) 0.26730(9) 0.24493(15) 0.0253(4) Uani 1 1 d .
H3A H 0.8843 0.2936 0.1806 0.030 Uiso 1 1 calc R
H3B H 0.9719 0.2903 0.3132 0.030 Uiso 1 1 calc R
N3 N 0.27678(14) 0.07465(7) 0.23940(12) 0.0212(3) Uani 1 1 d .
C4 C 0.96548(19) 0.20470(10) 0.24004(17) 0.0351(5) Uani 1 1 d .
H4A H 1.0440 0.2135 0.2402 0.053 Uiso 1 1 calc R
H4B H 0.9012 0.1819 0.1720 0.053 Uiso 1 1 calc R
H4C H 0.9897 0.1788 0.3048 0.053 Uiso 1 1 calc R
C5 C 0.67154(18) 0.22320(9) 0.13953(15) 0.0281(4) Uani 1 1 d .
H5A H 0.7040 0.1799 0.1426 0.034 Uiso 1 1 calc R
H5B H 0.5929 0.2195 0.1421 0.034 Uiso 1 1 calc R
C6 C 0.6303(2) 0.25326(10) 0.02818(16) 0.0373(5) Uani 1 1 d .
H6A H 0.5632 0.2269 -0.0329 0.056 Uiso 1 1 calc R
H6B H 0.7070 0.2565 0.0238 0.056 Uiso 1 1 calc R
H6C H 0.5946 0.2956 0.0226 0.056 Uiso 1 1 calc R
C7 C 0.73232(17) 0.32793(8) 0.24558(15) 0.0251(4) Uani 1 1 d .
H7A H 0.8034 0.3498 0.3131 0.030 Uiso 1 1 calc R
H7B H 0.7181 0.3512 0.1805 0.030 Uiso 1 1 calc R
C8 C 0.60535(19) 0.33178(10) 0.24336(17) 0.0344(5) Uani 1 1 d .
H8A H 0.5819 0.3762 0.2420 0.052 Uiso 1 1 calc R
H8B H 0.6196 0.3112 0.3098 0.052 Uiso 1 1 calc R
H8C H 0.5339 0.3103 0.1769 0.052 Uiso 1 1 calc R
C9 C 0.39682(18) 0.42411(10) 0.34146(16) 0.0317(5) Uani 1 1 d .
H9A H 0.4312 0.4655 0.3367 0.038 Uiso 1 1 calc R
H9B H 0.4495 0.3907 0.3361 0.038 Uiso 1 1 calc R
C10 C 0.4172(2) 0.41908(10) 0.45699(16) 0.0358(5) Uani 1 1 d .
H10A H 0.5113 0.4203 0.5155 0.054 Uiso 1 1 calc R
H10B H 0.3799 0.3792 0.4616 0.054 Uiso 1 1 calc R
H10C H 0.3732 0.4546 0.4667 0.054 Uiso 1 1 calc R
C11 C 0.2549(2) 0.42325(10) 0.13540(16) 0.0325(5) Uani 1 1 d .
H11A H 0.2926 0.4648 0.1362 0.039 Uiso 1 1 calc R
H11B H 0.3138 0.3901 0.1384 0.039 Uiso 1 1 calc R
C12 C 0.1194(2) 0.41660(11) 0.02516(17) 0.0394(5) Uani 1 1 d .
H12A H 0.1287 0.4220 -0.0372 0.059 Uiso 1 1 calc R
H12B H 0.0599 0.4490 0.0213 0.059 Uiso 1 1 calc R
H12C H 0.0834 0.3746 0.0212 0.059 Uiso 1 1 calc R
C13 C 0.19271(19) 0.35398(9) 0.24321(17) 0.0306(4) Uani 1 1 d .
H13A H 0.0998 0.3526 0.1793 0.037 Uiso 1 1 calc R
H13B H 0.1939 0.3518 0.3119 0.037 Uiso 1 1 calc R
C14 C 0.2649(2) 0.29508(9) 0.23828(18) 0.0388(5) Uani 1 1 d .
H14A H 0.2275 0.2567 0.2479 0.058 Uiso 1 1 calc R
H14B H 0.3586 0.2977 0.2977 0.058 Uiso 1 1 calc R
H14C H 0.2542 0.2937 0.1662 0.058 Uiso 1 1 calc R
C15 C 0.16568(19) 0.47001(9) 0.24351(17) 0.0316(5) Uani 1 1 d .
H15A H 0.0737 0.4631 0.1802 0.038 Uiso 1 1 calc R
H15B H 0.1683 0.4653 0.3126 0.038 Uiso 1 1 calc R
C16 C 0.2053(2) 0.53836(9) 0.23759(18) 0.0394(5) Uani 1 1 d .
H16A H 0.1464 0.5681 0.2410 0.059 Uiso 1 1 calc R
H16B H 0.1988 0.5444 0.1678 0.059 Uiso 1 1 calc R
H16C H 0.2959 0.5460 0.3003 0.059 Uiso 1 1 calc R
C17 C 0.40259(17) 0.06555(9) 0.24089(16) 0.0277(4) Uani 1 1 d .
H17A H 0.4668 0.0413 0.3084 0.033 Uiso 1 1 calc R
H17B H 0.3803 0.0396 0.1758 0.033 Uiso 1 1 calc R
C18 C 0.4692(2) 0.12679(11) 0.23900(19) 0.0416(5) Uani 1 1 d .
H18A H 0.5470 0.1161 0.2392 0.062 Uiso 1 1 calc R
H18B H 0.4955 0.1522 0.3048 0.062 Uiso 1 1 calc R
H18C H 0.4075 0.1510 0.1719 0.062 Uiso 1 1 calc R
C19 C 0.30600(19) 0.11234(9) 0.34255(15) 0.0273(4) Uani 1 1 d .
H19A H 0.3404 0.1545 0.3414 0.033 Uiso 1 1 calc R
H19B H 0.2222 0.1191 0.3362 0.033 Uiso 1 1 calc R
C20 C 0.4043(2) 0.08113(9) 0.45558(16) 0.0336(5) Uani 1 1 d .
H20A H 0.4165 0.1083 0.5153 0.050 Uiso 1 1 calc R
H20B H 0.4888 0.0753 0.4642 0.050 Uiso 1 1 calc R
H20C H 0.3703 0.0399 0.4591 0.050 Uiso 1 1 calc R
C21 C 0.17200(18) 0.11353(9) 0.13589(15) 0.0274(4) Uani 1 1 d .
H21A H 0.0948 0.1199 0.1398 0.033 Uiso 1 1 calc R
H21B H 0.2091 0.1557 0.1394 0.033 Uiso 1 1 calc R
C22 C 0.1251(2) 0.08324(9) 0.02302(16) 0.0339(5) Uani 1 1 d .
H22A H 0.0607 0.1111 -0.0370 0.051 Uiso 1 1 calc R
H22B H 0.0843 0.0422 0.0169 0.051 Uiso 1 1 calc R
H22C H 0.2003 0.0772 0.0174 0.051 Uiso 1 1 calc R
C23 C 0.22476(17) 0.00759(8) 0.23761(16) 0.0261(4) Uani 1 1 d .
H23A H 0.2092 -0.0152 0.1717 0.031 Uiso 1 1 calc R
H23B H 0.2939 -0.0156 0.3043 0.031 Uiso 1 1 calc R
C24 C 0.09736(19) 0.00597(10) 0.23467(17) 0.0340(5) Uani 1 1 d .
H24A H 0.0722 -0.0381 0.2343 0.051 Uiso 1 1 calc R
H24B H 0.0270 0.0274 0.1675 0.051 Uiso 1 1 calc R
H24C H 0.1119 0.0276 0.3004 0.051 Uiso 1 1 calc R
N25 N 0.8222(3) 0.10305(12) 0.5400(2) 0.0662(6) Uani 1 1 d .
C25 C 0.7398(3) 0.07017(13) 0.4976(2) 0.0530(6) Uani 1 1 d .
C26 C 1.2397(3) 0.27312(14) 0.4801(2) 0.0578(7) Uani 1 1 d .
N26 N 1.3022(3) 0.23694(17) 0.5007(2) 0.0913(10) Uani 1 1 d .
C27 C 0.8065(3) 0.40738(14) 0.5002(3) 0.0647(8) Uani 1 1 d .
N27 N 0.7292(3) 0.43422(17) 0.4868(3) 0.0875(9) Uani 1 1 d .

loop_
_atom_site_aniso_label
_atom_site_aniso_U_11
_atom_site_aniso_U_22
_atom_site_aniso_U_33
_atom_site_aniso_U_23
_atom_site_aniso_U_13
_atom_site_aniso_U_12
N1 0.0211(7) 0.0211(7) 0.0202(8) 0.0000(6) 0.0110(6) -0.0013(5)
C1 0.0313(10) 0.0256(9) 0.0238(9) 0.0043(7) 0.0156(8) -0.0001(7)
C2 0.0349(10) 0.0362(10) 0.0204(9) 0.0027(8) 0.0142(8) 0.0012(8)
N2 0.0199(7) 0.0228(8) 0.0190(7) -0.0003(6) 0.0113(6) -0.0007(6)
C3 0.0234(9) 0.0295(9) 0.0247(9) 0.0004(7) 0.0144(8) -0.0020(7)
N3 0.0213(7) 0.0210(7) 0.0190(7) -0.0010(6) 0.0098(6) 0.0002(5)
C4 0.0327(10) 0.0414(11) 0.0323(11) -0.0007(9) 0.0188(9) 0.0070(9)
C5 0.0255(9) 0.0287(9) 0.0251(10) -0.0057(7) 0.0111(8) -0.0074(7)
C6 0.0336(11) 0.0469(12) 0.0231(10) -0.0048(9) 0.0109(9) -0.0047(9)
C7 0.0273(9) 0.0220(9) 0.0230(9) 0.0002(7) 0.0122(8) 0.0016(7)
C8 0.0298(10) 0.0430(12) 0.0295(10) 0.0009(9) 0.0160(9) 0.0072(8)
C9 0.0230(9) 0.0396(11) 0.0291(10) 0.0000(8) 0.0125(8) -0.0012(8)
C10 0.0310(10) 0.0437(12) 0.0224(10) -0.0033(8) 0.0086(8) -0.0031(9)
C11 0.0368(11) 0.0355(11) 0.0295(10) 0.0014(8) 0.0213(9) 0.0006(8)
C12 0.0405(12) 0.0482(13) 0.0203(10) -0.0001(9) 0.0114(9) 0.0003(9)
C13 0.0314(10) 0.0300(10) 0.0289(10) -0.0001(8) 0.0158(8) -0.0044(8)
C14 0.0538(13) 0.0244(10) 0.0376(12) 0.0006(8) 0.0251(10) 0.0033(9)
C15 0.0326(10) 0.0305(10) 0.0329(11) -0.0004(8) 0.0191(9) 0.0038(8)
C16 0.0519(13) 0.0253(10) 0.0387(12) 0.0009(8) 0.0239(10) 0.0031(9)
C17 0.0230(9) 0.0352(10) 0.0256(9) 0.0008(8) 0.0141(8) 0.0020(7)
C18 0.0328(11) 0.0489(13) 0.0411(12) 0.0050(10) 0.0195(10) -0.0088(9)
C19 0.0321(10) 0.0245(9) 0.0232(9) -0.0043(7) 0.0142(8) 0.0002(7)
C20 0.0364(11) 0.0360(11) 0.0219(10) -0.0012(8) 0.0124(9) 0.0015(8)
C21 0.0286(10) 0.0243(9) 0.0246(9) 0.0036(7) 0.0120(8) 0.0063(7)
C22 0.0358(11) 0.0361(11) 0.0226(10) 0.0012(8) 0.0119(9) 0.0008(8)
C23 0.0277(9) 0.0219(9) 0.0264(9) -0.0001(7) 0.0137(8) -0.0012(7)
C24 0.0303(10) 0.0423(11) 0.0293(10) -0.0017(9) 0.0165(9) -0.0071(8)
N25 0.0764(17) 0.0614(15) 0.0609(15) 0.0137(12) 0.0383(14) 0.0130(13)
C25 0.0464(14) 0.0485(14) 0.0508(15) 0.0086(12) 0.0189(12) 0.0024(12)
C26 0.0653(18) 0.0569(16) 0.0475(16) 0.0002(13) 0.0292(14) 0.0109(14)
N26 0.089(2) 0.125(3) 0.0484(15) -0.0020(16) 0.0313(15) 0.0295(19)
C27 0.0576(18) 0.0525(16) 0.0588(18) -0.0113(13) 0.0171(15) 0.0081(13)
N27 0.0680(18) 0.113(2) 0.085(2) -0.0401(18) 0.0452(17) -0.0315(17)

loop_
_atom_type_symbol
_atom_type_description
_atom_type_scat_dispersion_real
_atom_type_scat_dispersion_imag
_atom_type_scat_source
C C 0.0033 0.0016 'International Tables Vol C Tables 4.2.6.8 and 6.1.1.4'
H H 0.0000 0.0000 'International Tables Vol C Tables 4.2.6.8 and 6.1.1.4'
N N 0.0061 0.0033 'International Tables Vol C Tables 4.2.6.8 and 6.1.1.4'

loop_
_geom_angle_atom_site_label_1
_geom_angle_atom_site_label_2
_geom_angle_atom_site_label_3
_geom_angle
C3 N1 C7 106.64(13)
C3 N1 C1 111.06(13)
C7 N1 C1 110.96(13)
C3 N1 C5 110.89(14)
C7 N1 C5 110.83(13)
C1 N1 C5 106.52(13)
C2 C1 N1 115.16(15)
C9 N2 C13 111.38(14)
C9 N2 C15 111.06(14)
C13 N2 C15 106.10(13)
C9 N2 C11 106.49(13)
C13 N2 C11 110.71(13)
C15 N2 C11 111.17(14)
C4 C3 N1 114.79(15)
C17 N3 C23 106.60(13)
C17 N3 C19 111.14(13)
C23 N3 C19 110.92(14)
C17 N3 C21 111.04(14)
C23 N3 C21 110.87(13)
C19 N3 C21 106.33(13)
C6 C5 N1 114.91(15)
C8 C7 N1 115.32(15)
N2 C9 C10 114.85(15)
C12 C11 N2 114.59(16)
N2 C13 C14 114.08(16)
C16 C15 N2 114.96(16)
C18 C17 N3 115.58(16)
C20 C19 N3 115.43(15)
C22 C21 N3 115.04(15)
C24 C23 N3 115.05(15)

loop_
_geom_bond_atom_site_label_1
_geom_bond_atom_site_label_2
_geom_bond_distance
N1 C3 1.515(2)
N1 C7 1.519(2)
N1 C1 1.520(2)
N1 C5 1.525(2)
C1 C2 1.515(3)
N2 C9 1.511(2)
N2 C13 1.516(2)
N2 C15 1.519(2)
N2 C11 1.523(2)
C3 C4 1.506(3)
N3 C17 1.513(2)
N3 C23 1.518(2)
N3 C19 1.520(2)
N3 C21 1.526(2)
C5 C6 1.505(3)
C7 C8 1.512(3)
C9 C10 1.524(3)
C11 C12 1.509(3)
C13 C14 1.521(3)
C15 C16 1.511(3)
C17 C18 1.508(3)
C19 C20 1.509(3)
C21 C22 1.509(3)
C23 C24 1.509(3)
N25 C25 1.068(3)
C26 N26 0.983(3)
C27 N27 1.005(4)

loop_
_geom_torsion_atom_site_label_1
_geom_torsion_atom_site_label_2
_geom_torsion_atom_site_label_3
_geom_torsion_atom_site_label_4
_geom_torsion
C3 N1 C1 C2 58.5(2)
C7 N1 C1 C2 -59.92(19)
C5 N1 C1 C2 179.36(15)
C7 N1 C3 C4 -178.13(15)
C1 N1 C3 C4 60.86(19)
C5 N1 C3 C4 -57.38(19)
C3 N1 C5 C6 -58.4(2)
C7 N1 C5 C6 59.9(2)
C1 N1 C5 C6 -179.32(16)
C3 N1 C7 C8 179.10(15)
C1 N1 C7 C8 -59.83(19)
C5 N1 C7 C8 58.31(19)
C13 N2 C9 C10 -58.4(2)
C15 N2 C9 C10 59.6(2)
C11 N2 C9 C10 -179.24(16)
C9 N2 C11 C12 178.68(16)
C13 N2 C11 C12 57.5(2)
C15 N2 C11 C12 -60.2(2)
C9 N2 C13 C14 -60.5(2)
C15 N2 C13 C14 178.50(16)
C11 N2 C13 C14 57.8(2)
C9 N2 C15 C16 61.0(2)
C13 N2 C15 C16 -177.80(16)
C11 N2 C15 C16 -57.4(2)
C23 N3 C17 C18 178.11(15)
C19 N3 C17 C18 -60.9(2)
C21 N3 C17 C18 57.2(2)
C17 N3 C19 C20 -61.2(2)
C23 N3 C19 C20 57.2(2)
C21 N3 C19 C20 177.79(16)
C17 N3 C21 C22 60.8(2)
C23 N3 C21 C22 -57.5(2)
C19 N3 C21 C22 -178.17(15)
C17 N3 C23 C24 -179.37(15)
C19 N3 C23 C24 59.50(19)
C21 N3 C23 C24 -58.4(2)

loop_
_cod_related_entry_id
_cod_related_entry_database
_cod_related_entry_code
1 ChemSpider 2283045
